data_4303653
loop_
_publ_author_name
'Jie Ling'
'Shijun Wu'
'Fanrong Chen'
'Antonio Simonetti'
'John T. Shafer'
'Thomas E. Albrecht-Schmitt'

_publ_section_title
;
Does Iodate Incorporate into Layered Uranyl Phosphates Under Hydrothermal
Conditions?
;
_journal_name_full 'Inorganic Chemistry'
_journal_page_first 10995
_journal_page_last 11001
_journal_paper_doi 10.1021/ic9011247
_journal_volume 48
_journal_year 2009
_chemical_formula_moiety Ba3(UO2)2(HPO4)2(PO4)2
_chemical_formula_sum 'Ba3 O20 P4 U2'
_chemical_formula_weight 1331.96
_chemical_melting_point ?
_chemical_name_common 'Barium uranyl phosphate hydrogenphosphate'
_chemical_name_systematic
; 
 ? 
;
_space_group_IT_number 14
_symmetry_cell_setting monoclinic
_symmetry_space_group_name_Hall '-P 2ybc'
_symmetry_space_group_name_H-M 'P 1 21/c 1'
_atom_sites_solution_hydrogens none
_atom_sites_solution_primary direct
_atom_sites_solution_secondary difmap
_audit_creation_method SHELXL-97
_cell_angle_alpha 90.00
_cell_angle_beta 97.314(4)
_cell_angle_gamma 90.00
_cell_formula_units_Z 2
_cell_length_a 9.5055(19)
_cell_length_b 8.6987(17)
_cell_length_c 10.544(2)
_cell_measurement_reflns_used 2141
_cell_measurement_temperature 193(2)
_cell_measurement_theta_max 28.34
_cell_measurement_theta_min 2.16
_cell_volume 864.7(3)
_computing_cell_refinement 'SMART SAINT'
_computing_data_collection SMART
_computing_data_reduction SAINT
_computing_molecular_graphics 'SHELXP-97 (Sheldrick, 1997)'
_computing_publication_material 'SHELCIF-97 (Sheldrick, 2000)'
_computing_structure_refinement 'SHELXL-97 (Sheldrick, 1997)'
_computing_structure_solution 'SHELXS-97 (Sheldrick, 1990)'
_diffrn_ambient_temperature 193(2)
_diffrn_detector_area_resol_mean 0
_diffrn_measured_fraction_theta_full 0.991
_diffrn_measured_fraction_theta_max 0.991
_diffrn_measurement_device_type 'Bruker APEX'
_diffrn_measurement_method '0.3 wide w/ exposures'
_diffrn_radiation_monochromator graphite
_diffrn_radiation_source 'fine-focus sealed tube'
_diffrn_radiation_type MoK\a
_diffrn_radiation_wavelength 0.71073
_diffrn_reflns_av_R_equivalents 0.0412
_diffrn_reflns_av_sigmaI/netI 0.0366
_diffrn_reflns_limit_h_max 12
_diffrn_reflns_limit_h_min -12
_diffrn_reflns_limit_k_max 11
_diffrn_reflns_limit_k_min -11
_diffrn_reflns_limit_l_max 14
_diffrn_reflns_limit_l_min -14
_diffrn_reflns_number 8174
_diffrn_reflns_theta_full 28.34
_diffrn_reflns_theta_max 28.34
_diffrn_reflns_theta_min 2.16
_diffrn_standards_decay_% 0
_diffrn_standards_interval_count N/A
_diffrn_standards_interval_time N/A
_diffrn_standards_number N/A
_exptl_absorpt_coefficient_mu 25.867
_exptl_absorpt_correction_T_max 0.581
_exptl_absorpt_correction_T_min 0.153
_exptl_absorpt_correction_type multi-scan
_exptl_absorpt_process_details SADABS
_exptl_crystal_colour Yellow
_exptl_crystal_density_diffrn 5.115
_exptl_crystal_density_meas ?
_exptl_crystal_density_method 'not measured'
_exptl_crystal_description Prism
_exptl_crystal_F_000 1144
_exptl_crystal_size_max 0.076
_exptl_crystal_size_mid 0.066
_exptl_crystal_size_min 0.021
_refine_diff_density_max 2.216
_refine_diff_density_min -2.381
_refine_diff_density_rms 0.338
_refine_ls_extinction_coef 0.00073(13)
_refine_ls_extinction_expression Fc^*^=kFc[1+0.001xFc^2^\l^3^/sin(2\q)]^-1/4^
_refine_ls_extinction_method SHELXL
_refine_ls_goodness_of_fit_ref 1.112
_refine_ls_hydrogen_treatment none
_refine_ls_matrix_type full
_refine_ls_number_parameters 134
_refine_ls_number_reflns 2141
_refine_ls_number_restraints 0
_refine_ls_restrained_S_all 1.112
_refine_ls_R_factor_all 0.0289
_refine_ls_R_factor_gt 0.0272
_refine_ls_shift/su_max 0.001
_refine_ls_shift/su_mean 0.000
_refine_ls_structure_factor_coef Fsqd
_refine_ls_weighting_details 'calc w=1/[\s^2^(Fo^2^)+(0.0384P)^2^+1.4116P] where P=(Fo^2^+2Fc^2^)/3'
_refine_ls_weighting_scheme calc
_refine_ls_wR_factor_gt 0.0690
_refine_ls_wR_factor_ref 0.0699
_reflns_number_gt 2037
_reflns_number_total 2141
_reflns_threshold_expression >2sigma(I)
_cod_data_source_file ic9011247_si_001_1.cif
_cod_data_source_block p21c
_cod_depositor_comments
;
The following automatic conversions were performed:
'_symmetry_cell_setting' value 'Monoclinic' changed to 'monoclinic'
according to '/home/saulius/struct/CIF-dictionaries/cif_core.dic'
dictionary named 'cif_core.dic' version 2.4.1 from 2010-06-29.

Automatic conversion script
Id: cif_fix_enum 1527 2010-12-29 10:47:43Z saulius 

The following automatic conversions were performed:

'_chemical_melting_point' value 'N/A' was changed to '?' - the value
is undefined or not given.

'_exptl_absorpt_correction_type' tag
value 'Multi-scans' was replaced with 'multi-scan' value.

Automatic conversion script
Id: cif_fix_values 1646 2011-03-28 12:23:43Z adriana 

The following automatic conversions were performed:

'_exptl_crystal_density_meas' value 'N/A' was changed to '?' - the
value is perceived as not measured.

Automatic conversion script
Id: cif_fix_values 3008 2015-01-20 13:52:24Z robertas 
;
_cod_database_code 4303653

loop_
_symmetry_equiv_pos_as_xyz
'x, y, z'
'-x, y+1/2, -z+1/2'
'-x, -y, -z'
'x, -y-1/2, z-1/2'

loop_
_atom_site_label
_atom_site_type_symbol
_atom_site_fract_x
_atom_site_fract_y
_atom_site_fract_z
_atom_site_U_iso_or_equiv
_atom_site_adp_type
_atom_site_occupancy
_atom_site_symmetry_multiplicity
_atom_site_calc_flag
_atom_site_refinement_flags
_atom_site_disorder_assembly
_atom_site_disorder_group
U1 U 0.83819(2) 0.21594(3) 0.81084(2) 0.00895(10) Uani 1 1 d . . .
Ba1 Ba 1.19251(4) 0.17876(4) 0.58578(4) 0.01400(11) Uani 1 1 d . . .
P1 P 1.13282(16) -0.03114(17) 0.88409(14) 0.0073(3) Uani 1 1 d . . .
P2 P 0.47396(17) 0.33090(18) 0.82838(15) 0.0084(3) Uani 1 1 d . . .
O8 O 0.3719(5) 0.2742(5) 0.9163(5) 0.0133(9) Uani 1 1 d . . .
O2 O 0.9715(5) 0.3396(5) 0.6601(4) 0.0106(8) Uani 1 1 d . . .
O1 O 1.0705(5) 0.1262(5) 0.8463(4) 0.0133(9) Uani 1 1 d . . .
O4 O 1.2604(5) -0.0628(5) 0.8114(4) 0.0126(9) Uani 1 1 d . . .
O10 O 0.8977(5) 0.3617(5) 0.9285(4) 0.0138(9) Uani 1 1 d . . .
O3 O 0.8201(5) 0.0300(5) 0.9712(4) 0.0119(9) Uani 1 1 d . . .
O9 O 0.7882(5) 0.0772(5) 0.6901(4) 0.0165(10) Uani 1 1 d . . .
O7 O 0.4134(5) 0.3391(6) 0.6906(4) 0.0156(10) Uani 1 1 d . . .
O5 O 0.6078(6) 0.2291(6) 0.8486(6) 0.0239(12) Uani 1 1 d . . .
Ba2 Ba 0.5000 0.5000 0.5000 0.00964(13) Uani 1 2 d S . .
O6 O 0.5308(6) 0.4983(6) 0.8713(5) 0.0198(10) Uani 1 1 d . . .

loop_
_atom_site_aniso_label
_atom_site_aniso_U_11
_atom_site_aniso_U_22
_atom_site_aniso_U_33
_atom_site_aniso_U_23
_atom_site_aniso_U_13
_atom_site_aniso_U_12
U1 0.00619(15) 0.01096(14) 0.00968(14) 0.00194(7) 0.00091(9) 0.00037(7)
Ba1 0.0084(2) 0.0132(2) 0.0213(2) 0.00214(14) 0.00549(15) -0.00007(14)
P1 0.0057(7) 0.0090(6) 0.0071(7) -0.0008(5) 0.0007(5) 0.0005(5)
P2 0.0068(7) 0.0108(7) 0.0077(7) 0.0008(5) 0.0013(6) -0.0004(6)
O8 0.013(2) 0.016(2) 0.013(2) 0.0010(16) 0.0089(19) 0.0000(18)
O2 0.007(2) 0.012(2) 0.014(2) 0.0040(16) 0.0023(17) 0.0040(16)
O1 0.009(2) 0.012(2) 0.019(2) 0.0030(17) 0.0022(18) 0.0036(17)
O4 0.006(2) 0.016(2) 0.016(2) -0.0079(17) 0.0033(17) -0.0016(17)
O10 0.017(2) 0.011(2) 0.013(2) -0.0005(16) 0.0004(18) 0.0003(17)
O3 0.011(2) 0.014(2) 0.010(2) 0.0021(16) -0.0015(16) -0.0021(17)
O9 0.018(3) 0.018(2) 0.012(2) -0.0020(17) -0.0018(18) -0.0062(19)
O7 0.013(2) 0.023(2) 0.010(2) 0.0008(17) -0.0002(18) -0.0044(19)
O5 0.009(3) 0.028(3) 0.038(3) 0.021(2) 0.013(2) 0.010(2)
Ba2 0.0087(3) 0.0101(2) 0.0099(2) 0.00046(16) 0.00039(18) -0.00150(18)
O6 0.020(3) 0.018(2) 0.021(2) -0.0054(18) 0.002(2) -0.008(2)

loop_
_atom_type_symbol
_atom_type_description
_atom_type_scat_dispersion_real
_atom_type_scat_dispersion_imag
_atom_type_scat_source
O O 0.0106 0.0060 'International Tables Vol C Tables 4.2.6.8 and 6.1.1.4'
P P 0.1023 0.0942 'International Tables Vol C Tables 4.2.6.8 and 6.1.1.4'
Ba Ba -0.3244 2.2819 'International Tables Vol C Tables 4.2.6.8 and 6.1.1.4'
U U -9.6767 9.6646 'International Tables Vol C Tables 4.2.6.8 and 6.1.1.4'

loop_
_geom_angle_atom_site_label_1
_geom_angle_atom_site_label_2
_geom_angle_atom_site_label_3
_geom_angle
_geom_angle_site_symmetry_1
_geom_angle_site_symmetry_3
_geom_angle_publ_flag
O9 U1 O10 176.5(2) . . ?
O9 U1 O5 89.1(2) . . ?
O10 U1 O5 93.9(2) . . ?
O9 U1 O1 92.81(19) . . ?
O10 U1 O1 85.28(19) . . ?
O5 U1 O1 154.49(16) . . ?
O9 U1 O3 90.61(19) . . ?
O10 U1 O3 91.95(18) . . ?
O5 U1 O3 75.51(16) . . ?
O1 U1 O3 79.03(15) . . ?
O9 U1 O2 86.88(19) . . ?
O10 U1 O2 89.69(18) . . ?
O5 U1 O2 133.71(16) . . ?
O1 U1 O2 71.80(15) . . ?
O3 U1 O2 150.54(15) . . ?
O9 U1 O4 96.20(19) . 2_756 ?
O10 U1 O4 82.81(18) . 2_756 ?
O5 U1 O4 74.90(15) . 2_756 ?
O1 U1 O4 130.01(15) . 2_756 ?
O3 U1 O4 149.48(15) . 2_756 ?
O2 U1 O4 59.81(14) . 2_756 ?
O9 U1 P1 92.64(15) . 2_756 ?
O10 U1 P1 84.80(14) . 2_756 ?
O5 U1 P1 104.67(12) . 2_756 ?
O1 U1 P1 100.65(11) . 2_756 ?
O3 U1 P1 176.75(11) . 2_756 ?
O2 U1 P1 29.77(10) . 2_756 ?
O4 U1 P1 30.06(10) 2_756 2_756 ?
O9 U1 Ba1 144.97(16) . 2_756 ?
O10 U1 Ba1 34.53(14) . 2_756 ?
O5 U1 Ba1 78.82(14) . 2_756 ?
O1 U1 Ba1 112.12(11) . 2_756 ?
O3 U1 Ba1 117.24(11) . 2_756 ?
O2 U1 Ba1 78.61(11) . 2_756 ?
O4 U1 Ba1 48.99(11) 2_756 2_756 ?
P1 U1 Ba1 59.81(3) 2_756 2_756 ?
O9 U1 Ba1 138.74(16) . 4_566 ?
O10 U1 Ba1 39.86(15) . 4_566 ?
O5 U1 Ba1 124.42(16) . 4_566 ?
O1 U1 Ba1 46.38(11) . 4_566 ?
O3 U1 Ba1 77.48(11) . 4_566 ?
O2 U1 Ba1 85.20(11) . 4_566 ?
O4 U1 Ba1 114.08(11) 2_756 4_566 ?
P1 U1 Ba1 99.93(3) 2_756 4_566 ?
Ba1 U1 Ba1 72.015(10) 2_756 4_566 ?
O9 U1 Ba1 73.42(16) . . ?
O10 U1 Ba1 103.20(15) . . ?
O5 U1 Ba1 157.33(15) . . ?
O1 U1 Ba1 44.06(11) . . ?
O3 U1 Ba1 117.99(11) . . ?
O2 U1 Ba1 33.76(10) . . ?
O4 U1 Ba1 92.42(10) 2_756 . ?
P1 U1 Ba1 62.95(3) 2_756 . ?
Ba1 U1 Ba1 107.230(10) 2_756 . ?
Ba1 U1 Ba1 77.763(18) 4_566 . ?
O9 U1 Ba2 83.73(15) . 2_646 ?
O10 U1 Ba2 99.80(15) . 2_646 ?
O5 U1 Ba2 33.95(12) . 2_646 ?
O1 U1 Ba2 121.05(11) . 2_646 ?
O3 U1 Ba2 42.37(11) . 2_646 ?
O2 U1 Ba2 164.37(11) . 2_646 ?
O4 U1 Ba2 108.80(10) 2_756 2_646 ?
P1 U1 Ba2 138.23(3) 2_756 2_646 ?
Ba1 U1 Ba2 102.270(11) 2_756 2_646 ?
Ba1 U1 Ba2 110.042(16) 4_566 2_646 ?
Ba1 U1 Ba2 150.422(10) . 2_646 ?
O7 Ba1 O8 69.86(14) 1_655 4_665 ?
O7 Ba1 O2 102.11(15) 1_655 . ?
O8 Ba1 O2 134.45(13) 4_665 . ?
O7 Ba1 O10 137.82(14) 1_655 2_746 ?
O8 Ba1 O10 108.93(13) 4_665 2_746 ?
O2 Ba1 O10 105.73(13) . 2_746 ?
O7 Ba1 O6 65.48(15) 1_655 2_746 ?
O8 Ba1 O6 64.09(14) 4_665 2_746 ?
O2 Ba1 O6 154.91(13) . 2_746 ?
O10 Ba1 O6 76.14(14) 2_746 2_746 ?
O7 Ba1 O10 154.52(13) 1_655 4_565 ?
O8 Ba1 O10 105.84(14) 4_665 4_565 ?
O2 Ba1 O10 62.12(13) . 4_565 ?
O10 Ba1 O10 67.66(15) 2_746 4_565 ?
O6 Ba1 O10 136.70(13) 2_746 4_565 ?
O7 Ba1 O3 64.64(13) 1_655 2_756 ?
O8 Ba1 O3 74.39(13) 4_665 2_756 ?
O2 Ba1 O3 62.53(12) . 2_756 ?
O10 Ba1 O3 157.49(12) 2_746 2_756 ?
O6 Ba1 O3 123.07(13) 2_746 2_756 ?
O10 Ba1 O3 89.91(11) 4_565 2_756 ?
O7 Ba1 O1 104.10(13) 1_655 4_565 ?
O8 Ba1 O1 65.06(13) 4_665 4_565 ?
O2 Ba1 O1 74.58(12) . 4_565 ?
O10 Ba1 O1 113.42(12) 2_746 4_565 ?
O6 Ba1 O1 128.42(12) 2_746 4_565 ?
O10 Ba1 O1 54.05(11) 4_565 4_565 ?
O3 Ba1 O1 46.63(11) 2_756 4_565 ?
O7 Ba1 O1 94.19(13) 1_655 . ?
O8 Ba1 O1 161.70(14) 4_665 . ?
O2 Ba1 O1 55.93(12) . . ?
O10 Ba1 O1 76.51(12) 2_746 . ?
O6 Ba1 O1 101.67(12) 2_746 . ?
O10 Ba1 O1 92.42(12) 4_565 . ?
O3 Ba1 O1 107.55(11) 2_756 . ?
O1 Ba1 O1 129.87(13) 4_565 . ?
O7 Ba1 O4 87.78(13) 1_655 . ?
O8 Ba1 O4 121.29(13) 4_665 . ?
O2 Ba1 O4 102.42(12) . . ?
O10 Ba1 O4 55.80(12) 2_746 . ?
O6 Ba1 O4 57.25(12) 2_746 . ?
O10 Ba1 O4 114.22(12) 4_565 . ?
O3 Ba1 O4 142.41(11) 2_756 . ?
O1 Ba1 O4 168.09(11) 4_565 . ?
O1 Ba1 O4 46.61(11) . . ?
O7 Ba1 P2 19.40(10) 1_655 1_655 ?
O8 Ba1 P2 86.57(11) 4_665 1_655 ?
O2 Ba1 P2 97.69(10) . 1_655 ?
O10 Ba1 P2 124.14(9) 2_746 1_655 ?
O6 Ba1 P2 63.09(10) 2_746 1_655 ?
O10 Ba1 P2 159.70(9) 4_565 1_655 ?
O3 Ba1 P2 77.83(8) 2_756 1_655 ?
O1 Ba1 P2 121.54(8) 4_565 1_655 ?
O1 Ba1 P2 76.29(9) . 1_655 ?
O4 Ba1 P2 70.08(8) . 1_655 ?
O7 Ba1 P1 81.95(11) 1_655 4_565 ?
O8 Ba1 P1 63.51(10) 4_665 4_565 ?
O2 Ba1 P1 71.02(9) . 4_565 ?
O10 Ba1 P1 137.08(9) 2_746 4_565 ?
O6 Ba1 P1 125.00(10) 2_746 4_565 ?
O10 Ba1 P1 74.10(9) 4_565 4_565 ?
O3 Ba1 P1 23.77(8) 2_756 4_565 ?
O1 Ba1 P1 23.67(8) 4_565 4_565 ?
O1 Ba1 P1 124.76(8) . 4_565 ?
O4 Ba1 P1 166.18(8) . 4_565 ?
P2 Ba1 P1 98.29(4) 1_655 4_565 ?
O1 P1 O2 111.4(3) . 2_746 ?
O1 P1 O3 108.0(3) . 3_757 ?
O2 P1 O3 113.7(3) 2_746 3_757 ?
O1 P1 O4 109.5(3) . . ?
O2 P1 O4 103.7(2) 2_746 . ?
O3 P1 O4 110.3(3) 3_757 . ?
O1 P1 U1 122.50(18) . 2_746 ?
O2 P1 U1 51.36(17) 2_746 2_746 ?
O3 P1 U1 129.43(19) 3_757 2_746 ?
O4 P1 U1 52.44(17) . 2_746 ?
O1 P1 Ba2 110.66(18) . 2_746 ?
O2 P1 Ba2 136.79(19) 2_746 2_746 ?
O3 P1 Ba2 60.57(18) 3_757 2_746 ?
O4 P1 Ba2 52.01(17) . 2_746 ?
U1 P1 Ba2 96.75(4) 2_746 2_746 ?
O1 P1 Ba1 55.77(18) . 4_566 ?
O2 P1 Ba1 145.24(18) 2_746 4_566 ?
O3 P1 Ba1 54.86(18) 3_757 4_566 ?
O4 P1 Ba1 111.00(17) . 4_566 ?
U1 P1 Ba1 163.13(5) 2_746 4_566 ?
Ba2 P1 Ba1 70.76(3) 2_746 4_566 ?
O1 P1 Ba1 55.75(17) . . ?
O2 P1 Ba1 105.32(18) 2_746 . ?
O3 P1 Ba1 140.93(19) 3_757 . ?
O4 P1 Ba1 57.01(18) . . ?
U1 P1 Ba1 75.46(3) 2_746 . ?
Ba2 P1 Ba1 90.26(4) 2_746 . ?
Ba1 P1 Ba1 92.86(4) 4_566 . ?
O7 P2 O8 114.5(3) . . ?
O7 P2 O5 111.8(3) . . ?
O8 P2 O5 108.1(3) . . ?
O7 P2 O6 107.8(3) . . ?
O8 P2 O6 110.2(3) . . ?
O5 P2 O6 103.9(3) . . ?
O7 P2 Ba2 123.5(2) . 2_646 ?
O8 P2 Ba2 53.35(18) . 2_646 ?
O5 P2 Ba2 55.68(19) . 2_646 ?
O6 P2 Ba2 128.5(2) . 2_646 ?
O7 P2 Ba1 35.95(19) . 1_455 ?
O8 P2 Ba1 81.0(2) . 1_455 ?
O5 P2 Ba1 113.6(2) . 1_455 ?
O6 P2 Ba1 135.2(2) . 1_455 ?
Ba2 P2 Ba1 93.58(4) 2_646 1_455 ?
P2 O8 Ba1 151.9(3) . 4_466 ?
P2 O8 Ba2 100.8(2) . 2_646 ?
Ba1 O8 Ba2 102.26(15) 4_466 2_646 ?
P1 O2 U1 98.9(2) 2_756 . ?
P1 O2 Ba1 141.6(2) 2_756 . ?
U1 O2 Ba1 116.77(16) . . ?
P1 O1 U1 132.2(3) . . ?
P1 O1 Ba1 100.6(2) . 4_566 ?
U1 O1 Ba1 101.17(15) . 4_566 ?
P1 O1 Ba1 100.7(2) . . ?
U1 O1 Ba1 104.99(15) . . ?
Ba1 O1 Ba1 118.96(14) 4_566 . ?
P1 O4 U1 97.5(2) . 2_746 ?
P1 O4 Ba2 103.1(2) . 2_746 ?
U1 O4 Ba2 137.09(19) 2_746 2_746 ?
P1 O4 Ba1 99.0(2) . . ?
U1 O4 Ba1 95.66(14) 2_746 . ?
Ba2 O4 Ba1 117.32(14) 2_746 . ?
U1 O10 Ba1 124.6(2) . 2_756 ?
U1 O10 Ba1 118.0(2) . 4_566 ?
Ba1 O10 Ba1 112.34(14) 2_756 4_566 ?
P1 O3 U1 132.0(3) 3_757 . ?
P1 O3 Ba2 93.9(2) 3_757 2_646 ?
U1 O3 Ba2 106.81(15) . 2_646 ?
P1 O3 Ba1 101.4(2) 3_757 2_746 ?
U1 O3 Ba1 122.57(16) . 2_746 ?
Ba2 O3 Ba1 85.54(11) 2_646 2_746 ?
P2 O7 Ba1 124.7(3) . 1_455 ?
P2 O7 Ba2 129.8(3) . . ?
Ba1 O7 Ba2 105.51(15) 1_455 . ?
P2 O5 U1 143.0(3) . . ?
P2 O5 Ba2 97.5(2) . 2_646 ?
U1 O5 Ba2 119.29(18) . 2_646 ?
O7 Ba2 O7 180.00(19) 3_666 . ?
O7 Ba2 O8 67.81(14) 3_666 2_656 ?
O7 Ba2 O8 112.19(14) . 2_656 ?
O7 Ba2 O8 112.19(14) 3_666 4_565 ?
O7 Ba2 O8 67.81(14) . 4_565 ?
O8 Ba2 O8 180.0 2_656 4_565 ?
O7 Ba2 O5 102.98(16) 3_666 2_656 ?
O7 Ba2 O5 77.02(16) . 2_656 ?
O8 Ba2 O5 52.36(14) 2_656 2_656 ?
O8 Ba2 O5 127.64(14) 4_565 2_656 ?
O7 Ba2 O5 77.02(16) 3_666 4_565 ?
O7 Ba2 O5 102.98(16) . 4_565 ?
O8 Ba2 O5 127.64(14) 2_656 4_565 ?
O8 Ba2 O5 52.36(14) 4_565 4_565 ?
O5 Ba2 O5 180.0 2_656 4_565 ?
O7 Ba2 O4 70.90(13) 3_666 4_465 ?
O7 Ba2 O4 109.10(13) . 4_465 ?
O8 Ba2 O4 109.49(13) 2_656 4_465 ?
O8 Ba2 O4 70.51(14) 4_565 4_465 ?
O5 Ba2 O4 86.82(15) 2_656 4_465 ?
O5 Ba2 O4 93.18(15) 4_565 4_465 ?
O7 Ba2 O4 109.10(13) 3_666 2_756 ?
O7 Ba2 O4 70.90(13) . 2_756 ?
O8 Ba2 O4 70.51(13) 2_656 2_756 ?
O8 Ba2 O4 109.49(14) 4_565 2_756 ?
O5 Ba2 O4 93.18(15) 2_656 2_756 ?
O5 Ba2 O4 86.82(15) 4_565 2_756 ?
O4 Ba2 O4 180.0 4_465 2_756 ?
O7 Ba2 O3 64.52(13) 3_666 4_565 ?
O7 Ba2 O3 115.48(13) . 4_565 ?
O8 Ba2 O3 72.99(13) 2_656 4_565 ?
O8 Ba2 O3 107.01(13) 4_565 4_565 ?
O5 Ba2 O3 123.00(13) 2_656 4_565 ?
O5 Ba2 O3 57.00(13) 4_565 4_565 ?
O4 Ba2 O3 130.32(12) 4_465 4_565 ?
O4 Ba2 O3 49.68(12) 2_756 4_565 ?
O7 Ba2 O3 115.48(13) 3_666 2_656 ?
O7 Ba2 O3 64.52(13) . 2_656 ?
O8 Ba2 O3 107.01(13) 2_656 2_656 ?
O8 Ba2 O3 72.99(13) 4_565 2_656 ?
O5 Ba2 O3 57.00(13) 2_656 2_656 ?
O5 Ba2 O3 122.99(13) 4_565 2_656 ?
O4 Ba2 O3 49.68(12) 4_465 2_656 ?
O4 Ba2 O3 130.32(12) 2_756 2_656 ?
O3 Ba2 O3 180.0 4_565 2_656 ?
O7 Ba2 P2 87.01(11) 3_666 2_656 ?
O7 Ba2 P2 92.99(11) . 2_656 ?
O8 Ba2 P2 25.89(10) 2_656 2_656 ?
O8 Ba2 P2 154.11(10) 4_565 2_656 ?
O5 Ba2 P2 26.80(10) 2_656 2_656 ?
O5 Ba2 P2 153.20(10) 4_565 2_656 ?
O4 Ba2 P2 101.84(10) 4_465 2_656 ?
O4 Ba2 P2 78.17(10) 2_756 2_656 ?
O3 Ba2 P2 96.76(8) 4_565 2_656 ?
O3 Ba2 P2 83.24(9) 2_656 2_656 ?
O7 Ba2 P2 92.99(11) 3_666 4_565 ?
O7 Ba2 P2 87.01(11) . 4_565 ?
O8 Ba2 P2 154.11(10) 2_656 4_565 ?
O8 Ba2 P2 25.89(10) 4_565 4_565 ?
O5 Ba2 P2 153.20(10) 2_656 4_565 ?
O5 Ba2 P2 26.80(10) 4_565 4_565 ?
O4 Ba2 P2 78.16(10) 4_465 4_565 ?
O4 Ba2 P2 101.83(10) 2_756 4_565 ?
O3 Ba2 P2 83.24(9) 4_565 4_565 ?
O3 Ba2 P2 96.76(9) 2_656 4_565 ?
P2 Ba2 P2 180.000(1) 2_656 4_565 ?
P2 O6 Ba1 140.0(3) . 2_756 ?

loop_
_geom_bond_atom_site_label_1
_geom_bond_atom_site_label_2
_geom_bond_distance
_geom_bond_site_symmetry_2
_geom_bond_publ_flag
U1 O9 1.774(4) . ?
U1 O10 1.813(4) . ?
U1 O5 2.278(5) . ?
U1 O1 2.327(4) . ?
U1 O3 2.362(4) . ?
U1 O2 2.409(4) . ?
U1 O4 2.436(4) 2_756 ?
U1 P1 3.0471(15) 2_756 ?
U1 Ba1 4.1908(9) 2_756 ?
U1 Ba1 4.2544(8) 4_566 ?
U1 Ba1 4.3719(8) . ?
U1 Ba2 4.4129(6) 2_646 ?
Ba1 O7 2.642(5) 1_655 ?
Ba1 O8 2.654(5) 4_665 ?
Ba1 O2 2.721(4) . ?
Ba1 O10 2.886(4) 2_746 ?
Ba1 O6 3.047(5) 2_746 ?
Ba1 O10 3.089(5) 4_565 ?
Ba1 O3 3.113(5) 2_756 ?
Ba1 O1 3.139(5) 4_565 ?
Ba1 O1 3.148(4) . ?
Ba1 O4 3.178(5) . ?
Ba1 P2 3.7026(17) 1_655 ?
Ba1 P1 3.7326(16) 4_565 ?
P1 O1 1.524(4) . ?
P1 O2 1.532(4) 2_746 ?
P1 O3 1.535(4) 3_757 ?
P1 O4 1.539(5) . ?
P1 U1 3.0471(15) 2_746 ?
P1 Ba2 3.5585(17) 2_746 ?
P1 Ba1 3.7326(16) 4_566 ?
P2 O7 1.495(5) . ?
P2 O8 1.507(5) . ?
P2 O5 1.543(5) . ?
P2 O6 1.598(5) . ?
P2 Ba2 3.3922(16) 2_646 ?
P2 Ba1 3.7026(17) 1_455 ?
O8 Ba1 2.654(5) 4_466 ?
O8 Ba2 2.770(5) 2_646 ?
O2 P1 1.531(4) 2_756 ?
O1 Ba1 3.139(5) 4_566 ?
O4 U1 2.436(4) 2_746 ?
O4 Ba2 2.879(4) 2_746 ?
O10 Ba1 2.886(4) 2_756 ?
O10 Ba1 3.089(5) 4_566 ?
O3 P1 1.535(4) 3_757 ?
O3 Ba2 3.107(5) 2_646 ?
O3 Ba1 3.113(5) 2_746 ?
O7 Ba1 2.642(5) 1_455 ?
O7 Ba2 2.664(5) . ?
O5 Ba2 2.826(5) 2_646 ?
Ba2 O7 2.664(5) 3_666 ?
Ba2 O8 2.770(5) 2_656 ?
Ba2 O8 2.770(5) 4_565 ?
Ba2 O5 2.826(5) 2_656 ?
Ba2 O5 2.826(5) 4_565 ?
Ba2 O4 2.879(4) 4_465 ?
Ba2 O4 2.879(4) 2_756 ?
Ba2 O3 3.107(5) 4_565 ?
Ba2 O3 3.107(5) 2_656 ?
Ba2 P2 3.3921(16) 2_656 ?
Ba2 P2 3.3921(16) 4_565 ?
O6 Ba1 3.047(5) 2_756 ?
